data_1518631
loop_
_publ_author_name
'Wu, Taizong'
'Wang, Qian'
'Jiang, Cheng'
'Morris-Natschke, Susan L'
'Cui, Hui'
'Wang, Yan'
'Yan, Yuan'
'Xu, Jun'
'Lee, Kuo-Hsiung'
'Gu, Qiong'

_publ_section_title
;
 neo-Clerodane Diterpenoids from Scutellaria barbata with Activity against
 Epstein-Barr Virus Lytic Replication.
;
_journal_issue 3
_journal_name_full 'Journal of natural products'
_journal_page_first 500
_journal_page_last 509
_journal_paper_doi 10.1021/np500988m
_journal_volume 78
_journal_year 2015
_chemical_absolute_configuration ad
_chemical_formula_moiety 'C26 H36 O7'
_chemical_formula_sum 'C26 H36 O7'
_chemical_formula_weight 460.55
_chemical_name_systematic
;
 ? 
;
_space_group_crystal_system orthorhombic
_space_group_IT_number 19
_space_group_name_Hall 'P 2ac 2ab'
_space_group_name_H-M_alt 'P 21 21 21'
_symmetry_space_group_name_Hall 'P 2ac 2ab'
_symmetry_space_group_name_H-M 'P 21 21 21'
_atom_sites_solution_hydrogens geom
_atom_sites_solution_primary direct
_atom_sites_solution_secondary difmap
_audit_creation_date 2014-06-06
_audit_creation_method
;
Olex2 1.2
(compiled 2014.03.20 svn.r2914 for OlexSys, GUI svn.r4816)
;
_cell_angle_alpha 90.00
_cell_angle_beta 90.00
_cell_angle_gamma 90.00
_cell_formula_units_Z 4
_cell_length_a 9.60332(9)
_cell_length_b 9.87431(10)
_cell_length_c 26.7500(2)
_cell_measurement_reflns_used 15174
_cell_measurement_temperature 100(2)
_cell_measurement_theta_max 71.4848
_cell_measurement_theta_min 3.3015
_cell_volume 2536.60(4)
_computing_cell_refinement
;
CrysAlisPro, Agilent Technologies,
Version 1.171.36.21 (release 14-08-2012 CrysAlis171 .NET)
(compiled Sep 14 2012,17:21:16)
;
_computing_data_collection
;
CrysAlisPro, Agilent Technologies,
Version 1.171.36.21 (release 14-08-2012 CrysAlis171 .NET)
(compiled Sep 14 2012,17:21:16)
;
_computing_data_reduction
;
CrysAlisPro, Agilent Technologies,
Version 1.171.36.21 (release 14-08-2012 CrysAlis171 .NET)
(compiled Sep 14 2012,17:21:16)
;
_computing_molecular_graphics 'Olex2 (Dolomanov et al., 2009)'
_computing_publication_material 'Olex2 (Dolomanov et al., 2009)'
_computing_structure_refinement 'XL (Sheldrick, 2008)'
_computing_structure_solution 'XS (Sheldrick, 2008)'
_diffrn_ambient_temperature 100(2)
_diffrn_detector_area_resol_mean 8.2417
_diffrn_measured_fraction_theta_full 0.989
_diffrn_measured_fraction_theta_max 0.989
_diffrn_measurement_device_type 'Xcalibur, Onyx, Nova'
_diffrn_measurement_method '\w scans'
_diffrn_orient_matrix_UB_11 0.0825488000
_diffrn_orient_matrix_UB_12 -0.1231426000
_diffrn_orient_matrix_UB_13 0.0193302000
_diffrn_orient_matrix_UB_21 0.1102600000
_diffrn_orient_matrix_UB_22 0.0228575000
_diffrn_orient_matrix_UB_23 -0.0409691000
_diffrn_orient_matrix_UB_31 0.0820945000
_diffrn_orient_matrix_UB_32 0.0930745000
_diffrn_orient_matrix_UB_33 0.0355882000
_diffrn_radiation_monochromator mirror
_diffrn_radiation_type CuK\a
_diffrn_radiation_wavelength 1.54184
_diffrn_reflns_av_R_equivalents 0.0329
_diffrn_reflns_av_unetI/netI 0.0222
_diffrn_reflns_limit_h_max 11
_diffrn_reflns_limit_h_min -11
_diffrn_reflns_limit_k_max 11
_diffrn_reflns_limit_k_min -10
_diffrn_reflns_limit_l_max 32
_diffrn_reflns_limit_l_min -32
_diffrn_reflns_number 20901
_diffrn_reflns_theta_full 71.63
_diffrn_reflns_theta_max 71.63
_diffrn_reflns_theta_min 3.30
_diffrn_source 'Nova (Cu) X-ray Source'
_exptl_absorpt_coefficient_mu 0.708
_exptl_absorpt_correction_T_max 1.00000
_exptl_absorpt_correction_T_min 0.77442
_exptl_absorpt_correction_type multi-scan
_exptl_absorpt_process_details
;
CrysAlisPro, Agilent Technologies,
Version 1.171.36.21 (release 14-08-2012 CrysAlis171 .NET)
(compiled Sep 14 2012,17:21:16)
Empirical absorption correction using spherical harmonics,
 implemented in SCALE3 ABSPACK scaling algorithm.
;
_exptl_crystal_colour colorless
_exptl_crystal_density_diffrn 1.206
_exptl_crystal_density_method 'not measured'
_exptl_crystal_description block
_exptl_crystal_F_000 992
_exptl_crystal_size_max 0.4
_exptl_crystal_size_mid 0.2
_exptl_crystal_size_min 0.2
_refine_diff_density_max 0.292
_refine_diff_density_min -0.162
_refine_diff_density_rms 0.034
_refine_ls_abs_structure_details 'Flack H D (1983), Acta Cryst. A39, 876-881'
_refine_ls_abs_structure_Flack -0.10(13)
_refine_ls_extinction_method none
_refine_ls_goodness_of_fit_ref 1.046
_refine_ls_hydrogen_treatment constr
_refine_ls_matrix_type full
_refine_ls_number_parameters 306
_refine_ls_number_reflns 4868
_refine_ls_number_restraints 0
_refine_ls_restrained_S_all 1.046
_refine_ls_R_factor_all 0.0326
_refine_ls_R_factor_gt 0.0315
_refine_ls_shift/su_max 0.001
_refine_ls_shift/su_mean 0.000
_refine_ls_structure_factor_coef Fsqd
_refine_ls_weighting_details 'calc w=1/[\s^2^(Fo^2^)+(0.0476P)^2^+0.4376P] where P=(Fo^2^+2Fc^2^)/3'
_refine_ls_weighting_scheme calc
_refine_ls_wR_factor_gt 0.0827
_refine_ls_wR_factor_ref 0.0836
_reflns_number_gt 4728
_reflns_number_total 4868
_reflns_threshold_expression >2sigma(I)
_cod_data_source_file np500988m_si_002.cif
_cod_data_source_block wj-6_140603
_cod_depositor_comments 'Adding full bibliography for 1518630--1518631.cif.'
_cod_database_code 1518631
_reflns_odcompleteness_completeness 99.58
_reflns_odcompleteness_iscentric 1
_reflns_odcompleteness_theta 66.97
_olex2_refinement_description
;
1. Fixed Uiso
 At 1.2 times of:
  All C(H) groups, All C(H,H) groups
 At 1.5 times of:
  All C(H,H,H) groups, All O(H) groups
2.a Ternary CH refined with riding coordinates:
 C17(H17), C19(H19), C21(H21), C30(H30)
2.b Secondary CH2 refined with riding coordinates:
 C11(H11A,H11B), C28(H28A,H28B), C33(H33A,H33B)
2.c Aromatic/amide H refined with riding coordinates:
 C12(H12), C13(H13), C23(H23), C24(H24)
2.d Idealised Me refined as rotating group:
 C9(H9A,H9B,H9C), C10(H10A,H10B,H10C), C14(H14A,H14B,H14C), C18(H18A,H18B,
 H18C), C26(H26A,H26B,H26C), C29(H29A,H29B,H29C), C32(H32A,H32B,H32C)
2.e Idealised tetrahedral OH refined as rotating group:
 O1(H1)
;

loop_
_space_group_symop_id
_space_group_symop_operation_xyz
1 'x, y, z'
2 '-x+1/2, -y, z+1/2'
3 'x+1/2, -y+1/2, -z'
4 '-x, y+1/2, -z+1/2'

loop_
_atom_site_label
_atom_site_type_symbol
_atom_site_fract_x
_atom_site_fract_y
_atom_site_fract_z
_atom_site_U_iso_or_equiv
_atom_site_adp_type
_atom_site_occupancy
_atom_site_calc_flag
_atom_site_refinement_flags_posn
O1 O 0.67893(10) 0.81971(9) 0.31284(3) 0.02089(19) Uani 1 d .
H1 H 0.6521 0.8436 0.2851 0.031 Uiso 1 calc GR
O2 O 1.20237(12) 1.11759(13) 0.41088(4) 0.0385(3) Uani 1 d .
O3 O 0.36111(10) 0.53884(10) 0.35416(3) 0.0234(2) Uani 1 d .
O4 O 0.40319(10) 0.76777(10) 0.29549(3) 0.0220(2) Uani 1 d .
O5 O 0.40843(12) 0.44203(11) 0.27978(4) 0.0310(2) Uani 1 d .
O6 O 1.24319(12) 1.28162(12) 0.46712(4) 0.0390(3) Uani 1 d .
C7 C 0.96953(14) 1.07582(14) 0.43051(5) 0.0225(3) Uani 1 d .
C8 C 0.62560(16) 0.44541(14) 0.40997(5) 0.0240(3) Uani 1 d .
C9 C 0.53978(16) 0.32540(14) 0.39374(6) 0.0285(3) Uani 1 d .
H9A H 0.5313 0.3254 0.3580 0.043 Uiso 1 calc GR
H9B H 0.4489 0.3310 0.4085 0.043 Uiso 1 calc GR
H9C H 0.5845 0.2434 0.4044 0.043 Uiso 1 calc GR
C10 C 0.55888(15) 0.90374(14) 0.44350(5) 0.0245(3) Uani 1 d .
H10A H 0.5968 0.8793 0.4755 0.037 Uiso 1 calc GR
H10B H 0.4661 0.8685 0.4406 0.037 Uiso 1 calc GR
H10C H 0.5566 1.0006 0.4405 0.037 Uiso 1 calc GR
C11 C 1.08526(16) 1.03371(17) 0.39676(6) 0.0337(3) Uani 1 d .
H11A H 1.1070 0.9386 0.4014 0.040 Uiso 1 calc R
H11B H 1.0604 1.0487 0.3620 0.040 Uiso 1 calc R
C12 C 0.78906(14) 0.91817(14) 0.39989(5) 0.0222(3) Uani 1 d .
H12 H 0.8506 0.8927 0.3747 0.027 Uiso 1 calc R
C13 C 1.01764(15) 1.17287(15) 0.46109(5) 0.0245(3) Uani 1 d .
H13 H 0.9663 1.2154 0.4860 0.029 Uiso 1 calc R
C14 C 0.45232(16) 0.60040(15) 0.44874(5) 0.0261(3) Uani 1 d .
H14A H 0.4018 0.5168 0.4513 0.039 Uiso 1 calc GR
H14B H 0.3889 0.6727 0.4411 0.039 Uiso 1 calc GR
H14C H 0.4979 0.6190 0.4799 0.039 Uiso 1 calc GR
O15 O 0.18540(13) 0.81235(19) 0.32062(5) 0.0575(4) Uani 1 d .
C16 C 0.57833(14) 0.85825(13) 0.34958(5) 0.0200(3) Uani 1 d .
C17 C 0.49348(13) 0.61202(13) 0.35543(5) 0.0189(3) Uani 1 d .
H17 H 0.5546 0.5797 0.3286 0.023 Uiso 1 calc R
C18 C 0.1393(2) 0.7059(2) 0.21554(7) 0.0464(4) Uani 1 d .
H18A H 0.0549 0.7119 0.2346 0.070 Uiso 1 calc GR
H18B H 0.1811 0.6187 0.2206 0.070 Uiso 1 calc GR
H18C H 0.1185 0.7179 0.1807 0.070 Uiso 1 calc GR
C19 C 0.23967(16) 0.81580(19) 0.23247(6) 0.0356(4) Uani 1 d .
H19 H 0.3271 0.8060 0.2139 0.043 Uiso 1 calc R
C20 C 0.65031(14) 0.84433(13) 0.40182(5) 0.0202(3) Uani 1 d .
C21 C 0.68656(14) 0.69130(13) 0.40970(5) 0.0211(3) Uani 1 d .
H21 H 0.7470 0.6678 0.3815 0.025 Uiso 1 calc R
C22 C 0.33157(15) 0.46045(15) 0.31486(5) 0.0262(3) Uani 1 d .
C23 C 0.83122(15) 1.01638(14) 0.43092(5) 0.0220(3) Uani 1 d .
H23 H 0.7677 1.0487 0.4543 0.026 Uiso 1 calc R
C24 C 0.75198(18) 0.42261(15) 0.42899(6) 0.0320(3) Uani 1 d .
H24 H 0.7828 0.3333 0.4293 0.038 Uiso 1 calc R
C25 C 1.16268(16) 1.20123(15) 0.44920(5) 0.0290(3) Uani 1 d .
C26 C 0.52837(15) 1.00290(14) 0.33948(5) 0.0245(3) Uani 1 d .
H26A H 0.6043 1.0648 0.3441 0.037 Uiso 1 calc GR
H26B H 0.4545 1.0252 0.3622 0.037 Uiso 1 calc GR
H26C H 0.4949 1.0094 0.3057 0.037 Uiso 1 calc GR
C27 C 0.56277(15) 0.58872(13) 0.40665(5) 0.0209(3) Uani 1 d .
C28 C 0.77464(17) 0.66272(15) 0.45640(6) 0.0308(3) Uani 1 d .
H28A H 0.8429 0.7341 0.4610 0.037 Uiso 1 calc R
H28B H 0.7154 0.6600 0.4858 0.037 Uiso 1 calc R
C29 C 0.1810(2) 0.9580(2) 0.22306(8) 0.0455(4) Uani 1 d .
H29A H 0.1587 0.9678 0.1883 0.068 Uiso 1 calc GR
H29B H 0.2491 1.0245 0.2323 0.068 Uiso 1 calc GR
H29C H 0.0983 0.9707 0.2427 0.068 Uiso 1 calc GR
C30 C 0.45473(14) 0.75969(14) 0.34643(5) 0.0202(3) Uani 1 d .
H30 H 0.3817 0.7874 0.3699 0.024 Uiso 1 calc R
C31 C 0.26932(15) 0.79942(17) 0.28769(6) 0.0326(3) Uani 1 d .
C32 C 0.19194(18) 0.3951(2) 0.32096(7) 0.0439(4) Uani 1 d .
H32A H 0.1985 0.3232 0.3450 0.066 Uiso 1 calc GR
H32B H 0.1619 0.3591 0.2894 0.066 Uiso 1 calc GR
H32C H 0.1259 0.4613 0.3324 0.066 Uiso 1 calc GR
C33 C 0.84820(19) 0.52670(16) 0.44975(7) 0.0393(4) Uani 1 d .
H33A H 0.9269 0.5379 0.4274 0.047 Uiso 1 calc R
H33B H 0.8835 0.4962 0.4818 0.047 Uiso 1 calc R

loop_
_atom_site_aniso_label
_atom_site_aniso_U_11
_atom_site_aniso_U_22
_atom_site_aniso_U_33
_atom_site_aniso_U_23
_atom_site_aniso_U_13
_atom_site_aniso_U_12
O1 0.0239(4) 0.0229(5) 0.0159(4) 0.0008(4) -0.0005(3) 0.0014(4)
O2 0.0279(6) 0.0477(7) 0.0399(6) -0.0107(5) 0.0054(5) -0.0098(5)
O3 0.0226(5) 0.0235(5) 0.0242(5) -0.0042(4) 0.0002(4) -0.0050(4)
O4 0.0217(4) 0.0240(5) 0.0204(4) -0.0017(4) -0.0034(4) 0.0028(4)
O5 0.0395(6) 0.0305(5) 0.0231(5) -0.0067(4) -0.0045(4) -0.0045(5)
O6 0.0343(6) 0.0455(7) 0.0372(6) -0.0016(5) -0.0028(5) -0.0183(5)
C7 0.0248(7) 0.0206(7) 0.0222(6) 0.0032(5) -0.0032(5) 0.0003(5)
C8 0.0350(7) 0.0184(6) 0.0185(6) 0.0002(5) -0.0029(5) 0.0002(6)
C9 0.0389(8) 0.0182(6) 0.0285(7) -0.0012(6) -0.0029(6) -0.0006(6)
C10 0.0291(7) 0.0214(6) 0.0229(6) -0.0046(5) 0.0016(5) -0.0034(6)
C11 0.0306(8) 0.0358(8) 0.0347(8) -0.0089(7) 0.0010(6) -0.0042(7)
C12 0.0250(7) 0.0209(6) 0.0205(6) 0.0015(5) -0.0016(5) 0.0001(5)
C13 0.0254(7) 0.0239(7) 0.0242(6) 0.0008(5) -0.0010(5) -0.0026(6)
C14 0.0361(8) 0.0219(7) 0.0203(6) -0.0012(5) 0.0026(6) -0.0044(6)
O15 0.0300(6) 0.1088(13) 0.0338(6) -0.0129(7) -0.0022(5) 0.0228(8)
C16 0.0231(6) 0.0180(6) 0.0189(6) -0.0008(5) -0.0007(5) 0.0022(5)
C17 0.0197(6) 0.0179(6) 0.0193(6) -0.0019(5) -0.0014(5) -0.0030(5)
C18 0.0553(11) 0.0448(10) 0.0391(9) -0.0087(8) -0.0174(8) 0.0083(9)
C19 0.0259(7) 0.0505(10) 0.0303(8) -0.0022(7) -0.0063(6) 0.0077(7)
C20 0.0245(7) 0.0176(6) 0.0184(6) -0.0024(5) -0.0017(5) -0.0004(5)
C21 0.0263(6) 0.0181(6) 0.0190(6) -0.0005(5) -0.0043(5) -0.0013(5)
C22 0.0296(7) 0.0228(7) 0.0263(7) 0.0001(5) -0.0076(6) -0.0041(6)
C23 0.0236(6) 0.0204(6) 0.0222(6) 0.0008(5) -0.0024(5) 0.0003(5)
C24 0.0428(9) 0.0215(7) 0.0317(7) 0.0011(6) -0.0103(7) 0.0025(6)
C25 0.0293(7) 0.0313(8) 0.0263(7) 0.0020(6) -0.0014(6) -0.0059(6)
C26 0.0296(7) 0.0180(6) 0.0258(6) -0.0001(5) -0.0037(5) 0.0028(5)
C27 0.0272(7) 0.0178(6) 0.0176(6) -0.0011(5) -0.0013(5) -0.0025(5)
C28 0.0411(8) 0.0232(7) 0.0281(7) 0.0013(6) -0.0133(6) -0.0044(6)
C29 0.0405(9) 0.0438(10) 0.0522(10) 0.0072(8) -0.0068(8) -0.0017(8)
C30 0.0237(6) 0.0201(6) 0.0167(6) -0.0020(5) -0.0018(5) 0.0005(5)
C31 0.0244(7) 0.0435(9) 0.0298(7) -0.0076(7) -0.0043(6) 0.0075(7)
C32 0.0358(9) 0.0488(10) 0.0470(10) -0.0058(8) -0.0068(8) -0.0175(8)
C33 0.0454(9) 0.0269(8) 0.0456(9) 0.0013(7) -0.0233(8) 0.0030(7)

loop_
_atom_type_symbol
_atom_type_description
_atom_type_scat_dispersion_real
_atom_type_scat_dispersion_imag
_atom_type_scat_source
C C 0.0181 0.0091 'International Tables Vol C Tables 4.2.6.8 and 6.1.1.4'
H H 0.0000 0.0000 'International Tables Vol C Tables 4.2.6.8 and 6.1.1.4'
O O 0.0492 0.0322 'International Tables Vol C Tables 4.2.6.8 and 6.1.1.4'

loop_
_geom_angle_atom_site_label_1
_geom_angle_atom_site_label_2
_geom_angle_atom_site_label_3
_geom_angle
C25 O2 C11 108.91(11)
C22 O3 C17 119.29(10)
C31 O4 C30 119.10(11)
C13 C7 C11 108.16(13)
C13 C7 C23 126.79(13)
C23 C7 C11 125.01(12)
C9 C8 C27 119.43(12)
C24 C8 C9 118.30(13)
C24 C8 C27 122.19(13)
O2 C11 C7 105.17(12)
C23 C12 C20 126.26(12)
C7 C13 C25 109.49(13)
O1 C16 C20 106.98(10)
O1 C16 C26 109.80(11)
O1 C16 C30 108.39(10)
C26 C16 C20 112.21(11)
C26 C16 C30 109.81(11)
C30 C16 C20 109.54(10)
O3 C17 C27 108.81(10)
O3 C17 C30 104.88(10)
C30 C17 C27 112.88(10)
C18 C19 C29 111.79(14)
C31 C19 C18 109.50(15)
C31 C19 C29 109.09(14)
C10 C20 C16 111.24(11)
C10 C20 C21 113.47(11)
C12 C20 C10 110.04(11)
C12 C20 C16 108.35(10)
C12 C20 C21 105.83(11)
C21 C20 C16 107.66(10)
C27 C21 C20 116.69(11)
C28 C21 C20 114.19(11)
C28 C21 C27 110.02(11)
O3 C22 C32 110.74(13)
O5 C22 O3 124.67(13)
O5 C22 C32 124.56(14)
C12 C23 C7 124.36(13)
C8 C24 C33 126.13(14)
O2 C25 C13 108.27(12)
O6 C25 O2 121.00(14)
O6 C25 C13 130.73(15)
C8 C27 C14 107.11(11)
C8 C27 C21 107.11(11)
C14 C27 C21 115.70(11)
C17 C27 C8 110.95(10)
C17 C27 C14 109.82(11)
C17 C27 C21 106.15(10)
C33 C28 C21 108.76(12)
O4 C30 C16 106.26(10)
O4 C30 C17 106.50(10)
C17 C30 C16 114.11(11)
O4 C31 C19 110.96(13)
O15 C31 O4 123.68(14)
O15 C31 C19 125.36(14)
C24 C33 C28 111.29(13)

loop_
_geom_bond_atom_site_label_1
_geom_bond_atom_site_label_2
_geom_bond_distance
O1 C16 1.4297(16)
O2 C11 1.4470(19)
O2 C25 1.3704(19)
O3 C17 1.4626(15)
O3 C22 1.3358(17)
O4 C30 1.4520(15)
O4 C31 1.3395(17)
O5 C22 1.2078(18)
O6 C25 1.2073(19)
C7 C11 1.491(2)
C7 C13 1.342(2)
C7 C23 1.4522(19)
C8 C9 1.507(2)
C8 C24 1.335(2)
C8 C27 1.5409(19)
C10 C20 1.5358(18)
C12 C20 1.5198(19)
C12 C23 1.339(2)
C13 C25 1.456(2)
C14 C27 1.5512(19)
O15 C31 1.201(2)
C16 C20 1.5649(17)
C16 C26 1.5309(18)
C16 C30 1.5372(18)
C17 C27 1.5403(17)
C17 C30 1.5240(18)
C18 C19 1.520(3)
C19 C29 1.534(3)
C19 C31 1.513(2)
C20 C21 1.5649(18)
C21 C27 1.5639(18)
C21 C28 1.5347(19)
C22 C32 1.497(2)
C24 C33 1.489(2)
C28 C33 1.528(2)

loop_
_geom_torsion_atom_site_label_1
_geom_torsion_atom_site_label_2
_geom_torsion_atom_site_label_3
_geom_torsion_atom_site_label_4
_geom_torsion
O1 C16 C20 C10 171.37(10)
O1 C16 C20 C12 50.29(13)
O1 C16 C20 C21 -63.74(13)
O1 C16 C30 O4 -57.57(12)
O1 C16 C30 C17 59.48(13)
O3 C17 C27 C8 75.09(13)
O3 C17 C27 C14 -43.12(14)
O3 C17 C27 C21 -168.88(10)
O3 C17 C30 O4 -66.87(12)
O3 C17 C30 C16 176.23(9)
C7 C13 C25 O2 -0.72(17)
C7 C13 C25 O6 178.97(16)
C8 C24 C33 C28 11.2(2)
C9 C8 C24 C33 -176.13(16)
C9 C8 C27 C14 72.45(15)
C9 C8 C27 C17 -47.40(16)
C9 C8 C27 C21 -162.83(12)
C10 C20 C21 C27 66.39(14)
C10 C20 C21 C28 -63.84(16)
C11 O2 C25 O6 -179.48(14)
C11 O2 C25 C13 0.24(17)
C11 C7 C13 C25 0.87(16)
C11 C7 C23 C12 -1.9(2)
C12 C20 C21 C27 -172.85(10)
C12 C20 C21 C28 56.91(14)
C13 C7 C11 O2 -0.71(17)
C13 C7 C23 C12 -179.06(14)
C16 C20 C21 C27 -57.16(14)
C16 C20 C21 C28 172.61(12)
C17 O3 C22 O5 1.7(2)
C17 O3 C22 C32 -179.98(12)
C18 C19 C31 O4 114.80(15)
C18 C19 C31 O15 -65.0(2)
C20 C12 C23 C7 174.22(12)
C20 C16 C30 O4 -173.96(10)
C20 C16 C30 C17 -56.92(14)
C20 C21 C27 C8 174.18(10)
C20 C21 C27 C14 -66.50(15)
C20 C21 C27 C17 55.58(14)
C20 C21 C28 C33 -158.60(13)
C21 C28 C33 C24 -43.94(19)
C22 O3 C17 C27 -131.53(12)
C22 O3 C17 C30 107.44(13)
C23 C7 C11 O2 -178.31(12)
C23 C7 C13 C25 178.42(13)
C23 C12 C20 C10 3.02(18)
C23 C12 C20 C16 124.83(14)
C23 C12 C20 C21 -119.94(14)
C24 C8 C27 C14 -104.37(15)
C24 C8 C27 C17 135.78(14)
C24 C8 C27 C21 20.34(17)
C25 O2 C11 C7 0.26(17)
C26 C16 C20 C10 50.89(15)
C26 C16 C20 C12 -70.19(14)
C26 C16 C20 C21 175.79(11)
C26 C16 C30 O4 62.38(13)
C26 C16 C30 C17 179.42(11)
C27 C8 C24 C33 0.7(2)
C27 C17 C30 O4 174.81(10)
C27 C17 C30 C16 57.91(14)
C27 C21 C28 C33 67.94(16)
C28 C21 C27 C8 -53.65(14)
C28 C21 C27 C14 65.67(15)
C28 C21 C27 C17 -172.25(11)
C29 C19 C31 O4 -122.56(15)
C29 C19 C31 O15 57.6(2)
C30 O4 C31 O15 -5.6(2)
C30 O4 C31 C19 174.57(13)
C30 C16 C20 C10 -71.35(13)
C30 C16 C20 C12 167.57(10)
C30 C16 C20 C21 53.55(13)
C30 C17 C27 C8 -168.91(11)
C30 C17 C27 C14 72.87(14)
C30 C17 C27 C21 -52.89(14)
C31 O4 C30 C16 -123.73(13)
C31 O4 C30 C17 114.25(13)
